data_2104783
loop_
_publ_author_name
'Tumanov, N. A.'
'Boldyreva, E. V.'
'Kolesov, B. A.'
'Kurnosov, A. V.'
'Quesada Cabrera, R.'

_publ_section_title
;
 Pressure-induced phase transitions in <small>L</small>-alanine,
 revisited
;
_journal_coeditor_code GP5038
_journal_issue 4
_journal_name_full 'Acta Crystallographica Section B'
_journal_page_first 458
_journal_page_last 471
_journal_paper_doi 10.1107/S010876811001983X
_journal_volume 66
_journal_year 2010
_chemical_formula_moiety 'C3 H7 N O2'
_chemical_formula_sum 'C3 H7 N O2'
_chemical_formula_weight 89.10
_chemical_name_common L-alanine
_chemical_name_systematic
;
 (S)-2-Aminopropanoic acid
;
_space_group_IT_number 19
_symmetry_cell_setting orthorhombic
_symmetry_space_group_name_Hall 'P 2ac 2ab'
_symmetry_space_group_name_H-M 'P 21 21 21'
_atom_sites_solution_hydrogens geom
_atom_sites_solution_primary direct
_atom_sites_solution_secondary difmap
_audit_creation_method SHELXL-97
_cell_angle_alpha 90.00
_cell_angle_beta 90.00
_cell_angle_gamma 90.00
_cell_formula_units_Z 4
_cell_length_a 5.7464(5)
_cell_length_b 5.834(5)
_cell_length_c 12.260(2)
_cell_measurement_pressure 800000
_cell_measurement_reflns_used 792
_cell_measurement_temperature 293(2)
_cell_measurement_theta_max 26.9902
_cell_measurement_theta_min 3.9034
_cell_volume 411.0(4)
_computing_cell_refinement
;
CrysAlis Pro (Oxford Diffraction Ltd., 2009)
;
_computing_data_collection
;
CrysAlis Pro (Oxford Diffraction Ltd., 2009)
;
_computing_data_reduction
;
CrysAlis Pro (Oxford Diffraction Ltd., 2009)
;
_computing_molecular_graphics 'Mercury (Macrae et al., 2006)'
_computing_publication_material
;
Mercury (Macrae et al., 2006),
CrystalExplorer (Wolff et al., 2007),
PLATON (Spek, 2003)
;
_computing_structure_refinement 'SHELXL-97 (Sheldrick, 1997)'
_computing_structure_solution 'SHELXS-97 (Sheldrick, 1990)'
_diffrn_ambient_temperature 293(2)
_diffrn_detector_area_resol_mean 10.3457
_diffrn_measured_fraction_theta_full 0.423
_diffrn_measured_fraction_theta_max 0.423
_diffrn_measurement_device_type 'Oxford Diffraction KM4 CCD'
_diffrn_measurement_method \w
_diffrn_radiation_monochromator graphite
_diffrn_radiation_source 'fine-focus sealed tube'
_diffrn_radiation_type MoK\a
_diffrn_radiation_wavelength 0.71073
_diffrn_reflns_av_R_equivalents 0.0727
_diffrn_reflns_av_sigmaI/netI 0.0631
_diffrn_reflns_limit_h_max 7
_diffrn_reflns_limit_h_min -7
_diffrn_reflns_limit_k_max 2
_diffrn_reflns_limit_k_min -2
_diffrn_reflns_limit_l_max 15
_diffrn_reflns_limit_l_min -15
_diffrn_reflns_number 2584
_diffrn_reflns_theta_full 27.11
_diffrn_reflns_theta_max 27.11
_diffrn_reflns_theta_min 3.92
_exptl_absorpt_coefficient_mu 0.120
_exptl_absorpt_correction_T_max 0.994
_exptl_absorpt_correction_T_min 0.994
_exptl_absorpt_correction_type numerical
_exptl_absorpt_process_details
;
Absorb6.1 (R. J. Angel, 2006)
;
_exptl_crystal_colour colorless
_exptl_crystal_density_diffrn 1.440
_exptl_crystal_density_method 'not measured'
_exptl_crystal_description plate
_exptl_crystal_F_000 192
_exptl_crystal_size_max 0.15
_exptl_crystal_size_mid 0.1
_exptl_crystal_size_min 0.05
_refine_diff_density_max 0.125
_refine_diff_density_min -0.102
_refine_ls_extinction_method none
_refine_ls_goodness_of_fit_ref 0.898
_refine_ls_hydrogen_treatment constr
_refine_ls_matrix_type full
_refine_ls_number_parameters 52
_refine_ls_number_reflns 361
_refine_ls_number_restraints 0
_refine_ls_restrained_S_all 0.898
_refine_ls_R_factor_all 0.0581
_refine_ls_R_factor_gt 0.0353
_refine_ls_shift/su_max 0.000
_refine_ls_shift/su_mean 0.000
_refine_ls_structure_factor_coef Fsqd
_refine_ls_weighting_details 'calc w=1/[\s^2^(Fo^2^)+(0.0450P)^2^+0.0000P] where P=(Fo^2^+2Fc^2^)/3'
_refine_ls_weighting_scheme calc
_refine_ls_wR_factor_gt 0.0743
_refine_ls_wR_factor_ref 0.0789
_reflns_number_gt 248
_reflns_number_total 361
_reflns_threshold_expression >2sigma(I)
_cod_data_source_file gp5038.cif
_cod_data_source_block 0.8GPa
_cod_database_code 2104783
_cod_database_fobs_code 2104783

loop_
_symmetry_equiv_pos_as_xyz
'x, y, z'
'-x+1/2, -y, z+1/2'
'x+1/2, -y+1/2, -z'
'-x, y+1/2, -z+1/2'

loop_
_atom_site_type_symbol
_atom_site_label
_atom_site_fract_x
_atom_site_fract_y
_atom_site_fract_z
_atom_site_U_iso_or_equiv
_atom_site_adp_type
_atom_site_calc_flag
_atom_site_refinement_flags
_atom_site_occupancy
_atom_site_disorder_assembly
_atom_site_disorder_group
C C2 0.1546(5) 0.5409(16) 0.1598(2) 0.028(4) Uani d . 1 . .
H H21 0.1699 0.5860 0.2365 0.034 Uiso calc R 1 . .
C C1 -0.0933(6) 0.4490(17) 0.1408(3) 0.026(4) Uani d . 1 . .
C C3 0.2053(7) 0.7399(19) 0.0910(3) 0.0329(10) Uiso d . 1 . .
H H31 0.3564 0.7991 0.1089 0.040 Uiso calc R 1 . .
H H33 0.0901 0.8563 0.1032 0.040 Uiso calc R 1 . .
H H32 0.2025 0.6947 0.0157 0.040 Uiso calc R 1 . .
O O2 -0.1207(4) 0.2748(12) 0.0844(2) 0.033(4) Uani d . 1 . .
O O1 -0.2541(4) 0.5649(9) 0.18396(16) 0.028(3) Uani d . 1 . .
N N1 0.3242(4) 0.3558(13) 0.1364(2) 0.028(3) Uani d . 1 . .
H H13 0.3089 0.3108 0.0674 0.034 Uiso calc R 1 . .
H H11 0.2975 0.2376 0.1806 0.034 Uiso calc R 1 . .
H H12 0.4680 0.4077 0.1472 0.034 Uiso calc R 1 . .

loop_
_atom_site_aniso_label
_atom_site_aniso_U_11
_atom_site_aniso_U_22
_atom_site_aniso_U_33
_atom_site_aniso_U_12
_atom_site_aniso_U_13
_atom_site_aniso_U_23
C2 0.0163(18) 0.047(14) 0.0205(18) 0.006(4) -0.0015(12) -0.004(3)
C1 0.021(2) 0.040(14) 0.0178(19) -0.002(4) -0.0011(15) 0.004(3)
O2 0.0242(12) 0.039(11) 0.0355(15) -0.002(3) -0.0029(11) -0.013(2)
O1 0.0174(11) 0.029(10) 0.0379(12) 0.003(2) 0.0049(10) -0.007(3)
N1 0.0198(15) 0.039(11) 0.0268(15) 0.002(3) -0.0024(12) -0.001(3)

loop_
_atom_type_symbol
_atom_type_description
_atom_type_scat_dispersion_real
_atom_type_scat_dispersion_imag
_atom_type_scat_source
C C 0.0033 0.0016 'International Tables Vol C Tables 4.2.6.8 and 6.1.1.4'
H H 0.0000 0.0000 'International Tables Vol C Tables 4.2.6.8 and 6.1.1.4'
N N 0.0061 0.0033 'International Tables Vol C Tables 4.2.6.8 and 6.1.1.4'
O O 0.0106 0.0060 'International Tables Vol C Tables 4.2.6.8 and 6.1.1.4'

loop_
_geom_angle_atom_site_label_1
_geom_angle_atom_site_label_2
_geom_angle_atom_site_label_3
_geom_angle_site_symmetry_1
_geom_angle_site_symmetry_3
_geom_angle
_geom_angle_publ_flag
C3 C2 N1 . . 109.6(4) ?
C3 C2 C1 . . 111.9(4) ?
N1 C2 C1 . . 109.0(7) ?
C3 C2 H21 . . 108.8 ?
N1 C2 H21 . . 108.8 ?
C1 C2 H21 . . 108.8 ?
O2 C1 O1 . . 125.5(4) ?
O2 C1 C2 . . 119.2(5) ?
O1 C1 C2 . . 115.3(7) ?
C2 C3 H31 . . 109.5 ?
C2 C3 H33 . . 109.5 ?
H31 C3 H33 . . 109.5 ?
C2 C3 H32 . . 109.5 ?
H31 C3 H32 . . 109.5 ?
H33 C3 H32 . . 109.5 ?
C2 N1 H13 . . 109.5 ?
C2 N1 H11 . . 109.5 ?
H13 N1 H11 . . 109.5 ?
C2 N1 H12 . . 109.5 ?
H13 N1 H12 . . 109.5 ?
H11 N1 H12 . . 109.5 ?

loop_
_geom_bond_atom_site_label_1
_geom_bond_atom_site_label_2
_geom_bond_site_symmetry_2
_geom_bond_distance
_geom_bond_publ_flag
C2 C3 . 1.465(12) ?
C2 N1 . 1.483(10) ?
C2 C1 . 1.540(7) ?
C2 H21 . 0.9800 ?
C1 O2 . 1.239(9) ?
C1 O1 . 1.262(7) ?
C3 H31 . 0.9600 ?
C3 H33 . 0.9600 ?
C3 H32 . 0.9600 ?
N1 H13 . 0.8900 ?
N1 H11 . 0.8900 ?
N1 H12 . 0.8900 ?

loop_
_geom_hbond_atom_site_label_D
_geom_hbond_atom_site_label_H
_geom_hbond_atom_site_label_A
_geom_hbond_site_symmetry_A
_geom_hbond_distance_DH
_geom_hbond_distance_HA
_geom_hbond_distance_DA
_geom_hbond_angle_DHA
N1 H11 O1 4_545 0.89 1.96 2.809(7) 159.5
N1 H12 O1 1_655 0.89 1.90 2.775(5) 169.1
N1 H13 O2 3 0.89 1.97 2.830(5) 162.3
C2 H21 O2 4 0.98 2.47 3.425(6) 164.0

loop_
_geom_torsion_atom_site_label_1
_geom_torsion_atom_site_label_2
_geom_torsion_atom_site_label_3
_geom_torsion_atom_site_label_4
_geom_torsion_site_symmetry_1
_geom_torsion_site_symmetry_2
_geom_torsion_site_symmetry_3
_geom_torsion_site_symmetry_4
_geom_torsion
_geom_torsion_publ_flag
C3 C2 C1 O2 . . . . 102.3(9) ?
N1 C2 C1 O2 . . . . -19.0(7) ?
C3 C2 C1 O1 . . . . -76.5(6) ?
N1 C2 C1 O1 . . . . 162.2(4) ?

loop_
_cod_related_entry_id
_cod_related_entry_database
_cod_related_entry_code
1 ChemSpider 5735
